data_7038031
loop_
_publ_author_name
'Veryasov, Gleb'
'Matsumoto, Kazuhiko'
'Hagiwara, Rika'

_publ_section_title
;
 Homoleptic octahedral coordination of CH3CN to Mg(2+) in the
 Mg[N(SO2CF3)2]2-CH3CN system.
;
_journal_issue 7
_journal_name_full 'Dalton transactions (Cambridge, England : 2003)'
_journal_page_first 2810
_journal_page_last 2813
_journal_paper_doi 10.1039/c5dt04821d
_journal_volume 45
_journal_year 2016
_chemical_formula_moiety
;          
C12 H18 Mg N6, 2(C2 F6 N O4 S2)
;
_chemical_formula_sum 'C16 H18 F12 Mg N8 O8 S4'
_chemical_formula_weight 830.93
_chemical_properties_physical 'Moisture-sensitive, Hygroscopic'
_space_group_crystal_system monoclinic
_space_group_IT_number 14
_space_group_name_Hall '-P 2yn'
_space_group_name_H-M_alt 'P 1 21/n 1'
_symmetry_space_group_name_Hall '-P 2yn'
_symmetry_space_group_name_H-M 'P 1 21/n 1'
_atom_sites_solution_hydrogens mixed
_audit_creation_method SHELXL-2014/7
_audit_update_record
;
2015-11-16 deposited with the CCDC.
2016-01-15 downloaded from the CCDC.
;
_cell_angle_alpha 90
_cell_angle_beta 104.857(2)
_cell_angle_gamma 90
_cell_formula_units_Z 2
_cell_length_a 8.8749(5)
_cell_length_b 15.2823(8)
_cell_length_c 12.9264(7)
_cell_measurement_temperature 113(2)
_cell_volume 1694.58(16)
_computing_cell_refinement 'RAPID AUTO 2.40 (Rigaku 2006)'
_computing_data_collection 'Rigaku R-AXIS Rapid-II'
_computing_data_reduction 'RAPID AUTO 2.40 (Rigaku 2006)'
_computing_structure_refinement 'SHELXL-2014/7 (Sheldrick, 2014)'
_computing_structure_solution 'SIR2008 (Altmare et al., 2008)'
_diffrn_ambient_temperature 113(2)
_diffrn_measured_fraction_theta_full 0.997
_diffrn_measured_fraction_theta_max 0.997
_diffrn_measurement_device_type 'Rigaku R-AXIS RapidII'
_diffrn_measurement_method 'imaging plate'
_diffrn_radiation_type MoK\a
_diffrn_radiation_wavelength 0.71073
_diffrn_reflns_av_R_equivalents 0.0228
_diffrn_reflns_av_unetI/netI 0.0187
_diffrn_reflns_laue_measured_fraction_full 0.997
_diffrn_reflns_laue_measured_fraction_max 0.997
_diffrn_reflns_limit_h_max 11
_diffrn_reflns_limit_h_min -11
_diffrn_reflns_limit_k_max 19
_diffrn_reflns_limit_k_min -19
_diffrn_reflns_limit_l_max 16
_diffrn_reflns_limit_l_min -15
_diffrn_reflns_number 16182
_diffrn_reflns_point_group_measured_fraction_full 0.997
_diffrn_reflns_point_group_measured_fraction_max 0.997
_diffrn_reflns_theta_full 25.000
_diffrn_reflns_theta_max 27.434
_diffrn_reflns_theta_min 3.125
_diffrn_source 'fine-focus sealed tube'
_exptl_absorpt_coefficient_mu 0.416
_exptl_absorpt_correction_T_max 1.0000
_exptl_absorpt_correction_T_min 0.8018
_exptl_absorpt_correction_type multi-scan
_exptl_absorpt_process_details 'RAPID AUTO 2.40 (Rigaku 2006)'
_exptl_crystal_colour colorless
_exptl_crystal_density_diffrn 1.628
_exptl_crystal_density_method 'not measured'
_exptl_crystal_description chunk
_exptl_crystal_F_000 836
_exptl_crystal_size_max 0.55
_exptl_crystal_size_mid 0.45
_exptl_crystal_size_min 0.25
_refine_diff_density_max 0.344
_refine_diff_density_min -0.315
_refine_diff_density_rms 0.047
_refine_ls_extinction_method none
_refine_ls_goodness_of_fit_ref 1.078
_refine_ls_hydrogen_treatment mixed
_refine_ls_matrix_type full
_refine_ls_number_parameters 248
_refine_ls_number_reflns 3855
_refine_ls_number_restraints 0
_refine_ls_restrained_S_all 1.078
_refine_ls_R_factor_all 0.0340
_refine_ls_R_factor_gt 0.0301
_refine_ls_shift/su_max 0.001
_refine_ls_shift/su_mean 0.000
_refine_ls_structure_factor_coef Fsqd
_refine_ls_weighting_details 'w=1/[\s^2^(Fo^2^)+(0.0439P)^2^+0.5074P] where P=(Fo^2^+2Fc^2^)/3'
_refine_ls_weighting_scheme calc
_refine_ls_wR_factor_gt 0.0807
_refine_ls_wR_factor_ref 0.0825
_reflns_Friedel_coverage 0.000
_reflns_number_gt 3394
_reflns_number_total 3855
_reflns_threshold_expression 'I > 2\s(I)'
_cod_data_source_file c5dt04821d2.cif
_cod_data_source_block shelx
_cod_depositor_comments 'Adding full bibliography for 7038031.cif.'
_cod_database_code 7038031
_shelx_shelxl_version_number 2014/7
_shelx_space_group_comment
;
The symmetry employed for this shelxl refinement is uniquely defined
by the following loop, which should always be used as a source of
symmetry information in preference to the above space-group names.
They are only intended as comments.
;

loop_
_space_group_symop_operation_xyz
'x, y, z'
'-x+1/2, y+1/2, -z+1/2'
'-x, -y, -z'
'x-1/2, -y-1/2, z-1/2'

loop_
_atom_site_label
_atom_site_type_symbol
_atom_site_fract_x
_atom_site_fract_y
_atom_site_fract_z
_atom_site_U_iso_or_equiv
_atom_site_adp_type
_atom_site_occupancy
_atom_site_site_symmetry_order
_atom_site_calc_flag
_atom_site_refinement_flags_posn
_atom_site_refinement_flags_adp
_atom_site_refinement_flags_occupancy
S2 S 0.91175(4) 0.03043(2) 0.73382(3) 0.02506(10) Uani 1 1 d . . .
S1 S 1.01084(4) 0.17654(2) 0.63690(3) 0.02628(10) Uani 1 1 d . . .
Mg1 Mg 0.5000 0.0000 0.0000 0.02046(14) Uani 1 2 d S . P
F2 F 1.27080(11) 0.26357(6) 0.66519(8) 0.0388(2) Uani 1 1 d . . .
F5 F 0.69016(13) -0.02510(7) 0.57024(8) 0.0464(3) Uani 1 1 d . . .
F1 F 1.29204(13) 0.12690(7) 0.63277(11) 0.0545(3) Uani 1 1 d . . .
O4 O 0.90860(14) 0.08099(7) 0.82609(9) 0.0350(3) Uani 1 1 d . . .
N41 N 0.37508(14) -0.03897(8) -0.15841(9) 0.0250(2) Uani 1 1 d . . .
O3 O 0.96349(14) -0.05850(7) 0.74827(10) 0.0364(3) Uani 1 1 d . . .
F4 F 0.64354(13) 0.09908(8) 0.63381(11) 0.0586(3) Uani 1 1 d . . .
N61 N 0.69438(14) -0.07703(8) -0.01653(9) 0.0265(3) Uani 1 1 d . . .
N81 N 0.59334(14) 0.11154(8) -0.06459(9) 0.0249(2) Uani 1 1 d . . .
F6 F 0.62752(13) -0.01981(9) 0.71958(10) 0.0608(4) Uani 1 1 d . . .
F3 F 1.27023(14) 0.16773(8) 0.78725(9) 0.0555(3) Uani 1 1 d . . .
C8 C 0.63443(16) 0.17338(9) -0.09804(11) 0.0238(3) Uani 1 1 d . . .
O2 O 0.95483(16) 0.23339(7) 0.70596(12) 0.0449(3) Uani 1 1 d . . .
N1 N 0.98506(16) 0.07505(8) 0.64871(11) 0.0312(3) Uani 1 1 d . . .
C4 C 0.32266(16) -0.06304(9) -0.24319(11) 0.0239(3) Uani 1 1 d . . .
C1 C 1.22300(18) 0.18330(9) 0.68332(13) 0.0300(3) Uani 1 1 d . . .
O1 O 0.97927(17) 0.19879(9) 0.52653(10) 0.0508(4) Uani 1 1 d . . .
C2 C 0.70687(19) 0.02083(11) 0.66014(13) 0.0351(3) Uani 1 1 d . . .
C3 C 0.2582(2) -0.09421(11) -0.35208(12) 0.0327(3) Uani 1 1 d . . .
H3A H 0.3417 -0.1083 -0.3840 0.049 Uiso 1 1 calc R U .
H3B H 0.1943 -0.0494 -0.3934 0.049 Uiso 1 1 calc R U .
H3C H 0.1963 -0.1455 -0.3507 0.049 Uiso 1 1 calc R U .
C6 C 0.79316(17) -0.12066(10) -0.02685(11) 0.0271(3) Uani 1 1 d . . .
C7 C 0.6861(2) 0.25274(10) -0.14102(15) 0.0340(3) Uani 1 1 d . . .
C5 C 0.9184(2) -0.17780(13) -0.03988(16) 0.0407(4) Uani 1 1 d . . .
H7A H 0.763(3) 0.2388(14) -0.1823(17) 0.051(6) Uiso 1 1 d . . .
H7B H 0.599(3) 0.2811(15) -0.1802(17) 0.054(6) Uiso 1 1 d . . .
H7C H 0.736(3) 0.2868(16) -0.0831(19) 0.059(6) Uiso 1 1 d . . .
H5B H 0.984(3) -0.1446(18) -0.060(2) 0.074(8) Uiso 1 1 d . . .
H5C H 0.966(3) -0.2011(19) 0.027(3) 0.086(9) Uiso 1 1 d . . .
H5A H 0.884(3) -0.225(2) -0.089(2) 0.088(9) Uiso 1 1 d . . .

loop_
_atom_site_aniso_label
_atom_site_aniso_U_11
_atom_site_aniso_U_22
_atom_site_aniso_U_33
_atom_site_aniso_U_23
_atom_site_aniso_U_13
_atom_site_aniso_U_12
S2 0.02538(18) 0.02274(17) 0.02903(18) -0.00133(12) 0.01054(14) -0.00329(13)
S1 0.02394(18) 0.02363(18) 0.03036(19) 0.00234(13) 0.00529(14) -0.00350(13)
Mg1 0.0209(3) 0.0206(3) 0.0195(3) -0.0007(2) 0.0046(2) -0.0005(2)
F2 0.0331(5) 0.0261(4) 0.0557(6) 0.0013(4) 0.0089(4) -0.0100(4)
F5 0.0502(6) 0.0519(6) 0.0336(5) -0.0072(4) 0.0042(4) -0.0168(5)
F1 0.0433(6) 0.0339(5) 0.0987(10) -0.0080(5) 0.0410(6) 0.0000(5)
O4 0.0414(6) 0.0357(6) 0.0297(6) -0.0050(4) 0.0122(5) -0.0039(5)
N41 0.0249(6) 0.0261(6) 0.0238(6) -0.0003(4) 0.0057(5) -0.0020(5)
O3 0.0390(6) 0.0232(5) 0.0490(7) 0.0026(5) 0.0148(5) -0.0019(5)
F4 0.0344(6) 0.0524(7) 0.0811(9) -0.0004(6) 0.0006(6) 0.0099(5)
N61 0.0275(6) 0.0266(6) 0.0248(6) -0.0002(4) 0.0059(5) 0.0007(5)
N81 0.0254(6) 0.0245(6) 0.0252(6) -0.0013(4) 0.0071(5) 0.0008(5)
F6 0.0396(6) 0.0954(10) 0.0524(7) 0.0018(6) 0.0211(5) -0.0298(6)
F3 0.0522(7) 0.0567(7) 0.0422(6) 0.0156(5) -0.0161(5) -0.0061(5)
C8 0.0235(6) 0.0242(7) 0.0240(6) -0.0009(5) 0.0065(5) 0.0037(5)
O2 0.0472(7) 0.0238(5) 0.0744(9) 0.0004(5) 0.0351(7) 0.0025(5)
N1 0.0370(7) 0.0235(6) 0.0393(7) -0.0047(5) 0.0212(6) -0.0074(5)
C4 0.0237(6) 0.0236(6) 0.0251(7) 0.0001(5) 0.0076(5) -0.0014(5)
C1 0.0275(7) 0.0242(7) 0.0369(8) 0.0019(6) 0.0056(6) -0.0015(6)
O1 0.0577(8) 0.0511(8) 0.0320(6) 0.0113(5) -0.0096(6) -0.0236(7)
C2 0.0293(8) 0.0417(9) 0.0353(8) -0.0014(6) 0.0098(6) -0.0078(7)
C3 0.0372(8) 0.0369(8) 0.0226(7) -0.0066(6) 0.0053(6) -0.0030(7)
C6 0.0292(7) 0.0282(7) 0.0222(7) -0.0013(5) 0.0037(5) 0.0011(6)
C7 0.0423(9) 0.0242(7) 0.0407(9) 0.0062(6) 0.0201(8) 0.0037(7)
C5 0.0364(9) 0.0427(10) 0.0409(10) -0.0085(8) 0.0062(8) 0.0132(8)

loop_
_atom_type_symbol
_atom_type_description
_atom_type_scat_dispersion_real
_atom_type_scat_dispersion_imag
_atom_type_scat_source
C C 0.0033 0.0016 'International Tables Vol C Tables 4.2.6.8 and 6.1.1.4'
H H 0.0000 0.0000 'International Tables Vol C Tables 4.2.6.8 and 6.1.1.4'
N N 0.0061 0.0033 'International Tables Vol C Tables 4.2.6.8 and 6.1.1.4'
O O 0.0106 0.0060 'International Tables Vol C Tables 4.2.6.8 and 6.1.1.4'
F F 0.0171 0.0103 'International Tables Vol C Tables 4.2.6.8 and 6.1.1.4'
Mg Mg 0.0486 0.0363 'International Tables Vol C Tables 4.2.6.8 and 6.1.1.4'
S S 0.1246 0.1234 'International Tables Vol C Tables 4.2.6.8 and 6.1.1.4'

loop_
_geom_angle_atom_site_label_1
_geom_angle_atom_site_label_2
_geom_angle_atom_site_label_3
_geom_angle
_geom_angle_site_symmetry_1
_geom_angle_site_symmetry_3
O4 S2 O3 118.64(7) . .
O4 S2 N1 116.80(7) . .
O3 S2 N1 109.09(7) . .
O4 S2 C2 104.40(7) . .
O3 S2 C2 103.56(8) . .
N1 S2 C2 101.84(8) . .
O1 S1 O2 118.19(9) . .
O1 S1 N1 109.58(7) . .
O2 S1 N1 117.11(7) . .
O1 S1 C1 103.73(8) . .
O2 S1 C1 104.82(8) . .
N1 S1 C1 100.73(7) . .
N61 Mg1 N61 180.0 3_655 .
N61 Mg1 N41 89.11(5) 3_655 3_655
N61 Mg1 N41 90.89(4) . 3_655
N61 Mg1 N41 90.89(4) 3_655 .
N61 Mg1 N41 89.11(5) . .
N41 Mg1 N41 180.0 3_655 .
N61 Mg1 N81 90.19(5) 3_655 .
N61 Mg1 N81 89.81(5) . .
N41 Mg1 N81 89.67(4) 3_655 .
N41 Mg1 N81 90.33(4) . .
N61 Mg1 N81 89.81(5) 3_655 3_655
N61 Mg1 N81 90.19(5) . 3_655
N41 Mg1 N81 90.33(4) 3_655 3_655
N41 Mg1 N81 89.67(4) . 3_655
N81 Mg1 N81 180.0 . 3_655
C4 N41 Mg1 173.15(12) . .
C6 N61 Mg1 177.12(12) . .
C8 N81 Mg1 175.58(11) . .
N81 C8 C7 179.67(15) . .
S2 N1 S1 126.15(8) . .
N41 C4 C3 178.98(16) . .
F1 C1 F3 108.56(13) . .
F1 C1 F2 107.63(13) . .
F3 C1 F2 108.10(12) . .
F1 C1 S1 111.70(11) . .
F3 C1 S1 110.80(11) . .
F2 C1 S1 109.92(10) . .
F6 C2 F4 108.56(15) . .
F6 C2 F5 107.60(14) . .
F4 C2 F5 107.80(14) . .
F6 C2 S2 109.96(12) . .
F4 C2 S2 111.10(11) . .
F5 C2 S2 111.69(12) . .
C4 C3 H3A 109.5 . .
C4 C3 H3B 109.5 . .
H3A C3 H3B 109.5 . .
C4 C3 H3C 109.5 . .
H3A C3 H3C 109.5 . .
H3B C3 H3C 109.5 . .
N61 C6 C5 179.10(18) . .
C8 C7 H7A 110.7(12) . .
C8 C7 H7B 107.7(14) . .
H7A C7 H7B 113.5(18) . .
C8 C7 H7C 107.0(14) . .
H7A C7 H7C 107.6(19) . .
H7B C7 H7C 110(2) . .
C6 C5 H5B 106.0(18) . .
C6 C5 H5C 107.6(17) . .
H5B C5 H5C 109(2) . .
C6 C5 H5A 114.1(17) . .
H5B C5 H5A 112(2) . .
H5C C5 H5A 108(2) . .

loop_
_geom_bond_atom_site_label_1
_geom_bond_atom_site_label_2
_geom_bond_distance
_geom_bond_site_symmetry_2
S2 O4 1.4273(11) .
S2 O3 1.4314(11) .
S2 N1 1.5702(13) .
S2 C2 1.8294(17) .
S1 O1 1.4228(12) .
S1 O2 1.4235(13) .
S1 N1 1.5809(13) .
S1 C1 1.8266(16) .
Mg1 N61 2.1439(12) 3_655
Mg1 N61 2.1439(12) .
Mg1 N41 2.1477(12) 3_655
Mg1 N41 2.1477(12) .
Mg1 N81 2.1549(12) .
Mg1 N81 2.1550(12) 3_655
F2 C1 1.3382(17) .
F5 C2 1.3330(19) .
F1 C1 1.3232(18) .
N41 C4 1.1363(18) .
F4 C2 1.328(2) .
N61 C6 1.1362(19) .
N81 C8 1.1376(18) .
F6 C2 1.3226(19) .
F3 C1 1.3222(18) .
C8 C7 1.456(2) .
C4 C3 1.4568(19) .
C3 H3A 0.9600 .
C3 H3B 0.9600 .
C3 H3C 0.9600 .
C6 C5 1.457(2) .
C7 H7A 0.99(2) .
C7 H7B 0.91(2) .
C7 H7C 0.93(2) .
C5 H5B 0.86(3) .
C5 H5C 0.93(3) .
C5 H5A 0.96(3) .

loop_
_geom_torsion_atom_site_label_1
_geom_torsion_atom_site_label_2
_geom_torsion_atom_site_label_3
_geom_torsion_atom_site_label_4
_geom_torsion
O4 S2 N1 S1 -18.88(14)
O3 S2 N1 S1 -156.86(10)
C2 S2 N1 S1 94.10(12)
O1 S1 N1 S2 -141.84(11)
O2 S1 N1 S2 -3.65(15)
C1 S1 N1 S2 109.27(11)
O1 S1 C1 F1 -61.53(12)
O2 S1 C1 F1 173.88(11)
N1 S1 C1 F1 51.88(12)
O1 S1 C1 F3 177.30(11)
O2 S1 C1 F3 52.71(12)
N1 S1 C1 F3 -69.29(12)
O1 S1 C1 F2 57.87(13)
O2 S1 C1 F2 -66.71(12)
N1 S1 C1 F2 171.29(11)
O4 S2 C2 F6 -60.85(14)
O3 S2 C2 F6 63.97(14)
N1 S2 C2 F6 177.19(12)
O4 S2 C2 F4 59.37(13)
O3 S2 C2 F4 -175.82(12)
N1 S2 C2 F4 -62.60(13)
O4 S2 C2 F5 179.77(11)
O3 S2 C2 F5 -55.42(13)
N1 S2 C2 F5 57.81(13)
